data_4517971
loop_
_publ_author_name
'Werner, Philipp'
'W\"achter, Tobias'
'Asyuda, Andika'
'Wiesner, Adrian'
'Kind, Martin'
'Bolte, Michael'
'Weinhardt, Lothar'
'Terfort, Andreas'
'Zharnikov, Michael'

_publ_section_title
;
 Electron Transfer Dynamics and Structural Effects in Benzonitrile
 Monolayers with Tuned Dipole Moments by Differently Positioned Fluorine
 Atoms.
;
_journal_issue 35
_journal_name_full 'ACS applied materials &amp; interfaces'
_journal_page_first 39859
_journal_page_last 39869
_journal_paper_doi 10.1021/acsami.0c10513
_journal_volume 12
_journal_year 2020
_chemical_formula_moiety 'C7 H3 F2 N S'
_chemical_formula_sum 'C7 H3 F2 N S'
_chemical_formula_weight 171.16
_space_group_crystal_system monoclinic
_space_group_IT_number 15
_space_group_name_Hall '-C 2yc'
_space_group_name_H-M_alt 'C 1 2/c 1'
_atom_sites_solution_hydrogens mixed
_audit_creation_method SHELXL-2014/6
_cell_angle_alpha 90
_cell_angle_beta 115.779(13)
_cell_angle_gamma 90
_cell_formula_units_Z 4
_cell_length_a 7.3939(14)
_cell_length_b 14.805(3)
_cell_length_c 6.9469(12)
_cell_measurement_reflns_used 3203
_cell_measurement_temperature 173(2)
_cell_measurement_theta_max 27.75
_cell_measurement_theta_min 3.36
_cell_volume 684.8(2)
_computing_cell_refinement 'X-Area (Stoe & Cie, 2001)'
_computing_data_collection 'X-Area (Stoe & Cie, 2001)'
_computing_data_reduction 'X-Area (Stoe & Cie, 2001)'
_computing_molecular_graphics 'XP in SHELXTL-Plus (Sheldrick, 2008)'
_computing_publication_material SHELXL
_computing_structure_refinement 'SHELXL-2014/6 (Sheldrick, 2014)'
_computing_structure_solution 'SHELXS (Sheldrick, 2008)'
_diffrn_ambient_temperature 173(2)
_diffrn_measured_fraction_theta_full 0.995
_diffrn_measured_fraction_theta_max 0.995
_diffrn_measurement_device_type 'STOE IPDS II two-circle-diffractometer'
_diffrn_measurement_method \w
_diffrn_radiation_type MoK\a
_diffrn_radiation_wavelength 0.71073
_diffrn_reflns_av_R_equivalents 0.0329
_diffrn_reflns_av_unetI/netI 0.0191
_diffrn_reflns_Laue_measured_fraction_full 0.995
_diffrn_reflns_Laue_measured_fraction_max 0.995
_diffrn_reflns_limit_h_max 8
_diffrn_reflns_limit_h_min -8
_diffrn_reflns_limit_k_max 18
_diffrn_reflns_limit_k_min -18
_diffrn_reflns_limit_l_max 8
_diffrn_reflns_limit_l_min -7
_diffrn_reflns_number 3203
_diffrn_reflns_point_group_measured_fraction_full 0.995
_diffrn_reflns_point_group_measured_fraction_max 0.995
_diffrn_reflns_theta_full 25.000
_diffrn_reflns_theta_max 25.662
_diffrn_reflns_theta_min 3.633
_diffrn_source 'Genix 3D I\mS microfocus X-ray source'
_exptl_absorpt_coefficient_mu 0.430
_exptl_absorpt_correction_T_max 1.000
_exptl_absorpt_correction_T_min 0.503
_exptl_absorpt_correction_type multi-scan
_exptl_absorpt_process_details 'X-Area (Stoe & Cie, 2001)'
_exptl_crystal_colour colourless
_exptl_crystal_density_diffrn 1.660
_exptl_crystal_description block
_exptl_crystal_F_000 344
_exptl_crystal_size_max 0.210
_exptl_crystal_size_mid 0.170
_exptl_crystal_size_min 0.120
_refine_diff_density_max 0.212
_refine_diff_density_min -0.472
_refine_diff_density_rms 0.061
_refine_ls_extinction_method none
_refine_ls_goodness_of_fit_ref 1.179
_refine_ls_hydrogen_treatment constr
_refine_ls_matrix_type full
_refine_ls_number_parameters 53
_refine_ls_number_reflns 651
_refine_ls_number_restraints 0
_refine_ls_restrained_S_all 1.179
_refine_ls_R_factor_all 0.0439
_refine_ls_R_factor_gt 0.0399
_refine_ls_shift/su_max 0.000
_refine_ls_shift/su_mean 0.000
_refine_ls_structure_factor_coef Fsqd
_refine_ls_weighting_details 'w=1/[\s^2^(Fo^2^)+(0.0590P)^2^+0.7025P] where P=(Fo^2^+2Fc^2^)/3'
_refine_ls_weighting_scheme calc
_refine_ls_wR_factor_gt 0.1106
_refine_ls_wR_factor_ref 0.1130
_reflns_Friedel_coverage 0.000
_reflns_number_gt 598
_reflns_number_total 651
_reflns_threshold_expression 'I > 2\s(I)'
_cod_data_source_file am0c10513_si_005.cif
_cod_data_source_block te76
_cod_depositor_comments
;Adding full bibliography for 4517969--4517972.cif.

 Adding full bibliography for 4517969--4517972.cif.
;
_cod_original_sg_symbol_H-M 'C 2/c'
_cod_database_code 4517971
_shelx_space_group_comment
; 
The symmetry employed for this shelxl refinement is uniquely defined 
by the following loop, which should always be used as a source of 
symmetry information in preference to the above space-group names. 
They are only intended as comments. 
;
_shelx_estimated_absorpt_t_min 0.915
_shelx_estimated_absorpt_t_max 0.950
_shelxl_version_number 2014/6

loop_
_space_group_symop_operation_xyz
'x, y, z'
'-x, y, -z+1/2'
'x+1/2, y+1/2, z'
'-x+1/2, y+1/2, -z+1/2'
'-x, -y, -z'
'x, -y, z-1/2'
'-x+1/2, -y+1/2, -z'
'x+1/2, -y+1/2, z-1/2'

loop_
_atom_site_label
_atom_site_type_symbol
_atom_site_fract_x
_atom_site_fract_y
_atom_site_fract_z
_atom_site_U_iso_or_equiv
_atom_site_adp_type
_atom_site_occupancy
_atom_site_site_symmetry_order
_atom_site_calc_flag
_atom_site_refinement_flags_posn
_atom_site_refinement_flags_adp
_atom_site_refinement_flags_occupancy
_atom_site_disorder_assembly
_atom_site_disorder_group
S1 S 0.0000 0.93223(6) 0.2500 0.0352(3) Uani 1 2 d S T P . .
H1A H 0.1208 0.9380 0.1975 0.053 Uiso 0.25 1 d R U P . .
H1B H 0.1032 0.9682 0.3696 0.053 Uiso 0.25 1 d R U P . .
F1 F 0.29092(19) 0.62802(9) 0.1948(2) 0.0341(4) Uani 1 1 d . . . . .
N1 N 0.0000 0.44906(19) 0.2500 0.0344(7) Uani 1 2 d S T P . .
C1 C 0.0000 0.8140(2) 0.2500 0.0270(7) Uani 1 2 d S T P . .
C2 C 0.1497(3) 0.76646(16) 0.2193(3) 0.0269(5) Uani 1 1 d . . . . .
H2 H 0.2514 0.7979 0.1979 0.032 Uiso 1 1 calc R U . . .
C3 C 0.1464(3) 0.67415(16) 0.2208(3) 0.0249(5) Uani 1 1 d . . . . .
C4 C 0.0000 0.6238(2) 0.2500 0.0252(7) Uani 1 2 d S T P . .
C5 C 0.0000 0.5273(2) 0.2500 0.0278(7) Uani 1 2 d S T P . .

loop_
_atom_site_aniso_label
_atom_site_aniso_U_11
_atom_site_aniso_U_22
_atom_site_aniso_U_33
_atom_site_aniso_U_23
_atom_site_aniso_U_13
_atom_site_aniso_U_12
S1 0.0387(5) 0.0265(5) 0.0393(5) 0.000 0.0160(4) 0.000
F1 0.0282(7) 0.0367(8) 0.0437(8) -0.0005(6) 0.0215(6) 0.0055(5)
N1 0.0349(15) 0.0308(17) 0.0369(15) 0.000 0.0152(12) 0.000
C1 0.0234(15) 0.0334(18) 0.0193(14) 0.000 0.0046(11) 0.000
C2 0.0233(12) 0.0327(13) 0.0253(11) 0.0005(8) 0.0111(9) -0.0024(8)
C3 0.0214(11) 0.0313(13) 0.0225(10) -0.0010(8) 0.0099(8) 0.0031(8)
C4 0.0237(14) 0.0286(16) 0.0214(13) 0.000 0.0080(11) 0.000
C5 0.0242(14) 0.0339(18) 0.0258(14) 0.000 0.0114(12) 0.000

loop_
_atom_type_symbol
_atom_type_description
_atom_type_scat_dispersion_real
_atom_type_scat_dispersion_imag
_atom_type_scat_source
C C 0.0033 0.0016 'International Tables Vol C Tables 4.2.6.8 and 6.1.1.4'
H H 0.0000 0.0000 'International Tables Vol C Tables 4.2.6.8 and 6.1.1.4'
F F 0.0171 0.0103 'International Tables Vol C Tables 4.2.6.8 and 6.1.1.4'
N N 0.0061 0.0033 'International Tables Vol C Tables 4.2.6.8 and 6.1.1.4'
S S 0.1246 0.1234 'International Tables Vol C Tables 4.2.6.8 and 6.1.1.4'

loop_
_geom_angle_atom_site_label_1
_geom_angle_atom_site_label_2
_geom_angle_atom_site_label_3
_geom_angle
_geom_angle_site_symmetry_1
_geom_angle_site_symmetry_3
_geom_angle_publ_flag
C1 S1 H1A 94.4 . . ?
C1 S1 H1B 122.1 . . ?
H1A S1 H1B 78.4 . . ?
C2 C1 C2 119.8(3) 2 . ?
C2 C1 S1 120.09(15) 2 . ?
C2 C1 S1 120.09(15) . . ?
C3 C2 C1 118.8(2) . . ?
C3 C2 H2 120.6 . . ?
C1 C2 H2 120.6 . . ?
F1 C3 C2 119.26(19) . . ?
F1 C3 C4 117.3(2) . . ?
C2 C3 C4 123.4(2) . . ?
C3 C4 C3 115.6(3) . 2 ?
C3 C4 C5 122.19(14) . . ?
C3 C4 C5 122.19(14) 2 . ?
N1 C5 C4 180.0 . . ?

loop_
_geom_bond_atom_site_label_1
_geom_bond_atom_site_label_2
_geom_bond_distance
_geom_bond_site_symmetry_2
_geom_bond_publ_flag
S1 C1 1.751(3) . ?
S1 H1A 1.1052 . ?
S1 H1B 1.0022 . ?
F1 C3 1.345(2) . ?
N1 C5 1.158(4) . ?
C1 C2 1.404(3) 2 ?
C1 C2 1.404(3) . ?
C2 C3 1.367(4) . ?
C2 H2 0.9500 . ?
C3 C4 1.400(3) . ?
C4 C3 1.400(3) 2 ?
C4 C5 1.429(5) . ?

loop_
_geom_hbond_atom_site_label_D
_geom_hbond_atom_site_label_H
_geom_hbond_atom_site_label_A
_geom_hbond_distance_DH
_geom_hbond_distance_HA
_geom_hbond_distance_DA
_geom_hbond_angle_DHA
_geom_hbond_site_symmetry_A
S1 H1B F1 1.00 2.59 3.2286(16) 121.3 4
S1 H1A N1 1.11 2.67 3.7053(7) 155.6 3

loop_
_geom_torsion_atom_site_label_1
_geom_torsion_atom_site_label_2
_geom_torsion_atom_site_label_3
_geom_torsion_atom_site_label_4
_geom_torsion
_geom_torsion_site_symmetry_1
_geom_torsion_site_symmetry_2
_geom_torsion_site_symmetry_3
_geom_torsion_site_symmetry_4
_geom_torsion_publ_flag
C2 C1 C2 C3 -0.22(13) 2 . . . ?
S1 C1 C2 C3 179.78(13) . . . . ?
C1 C2 C3 F1 -178.99(15) . . . . ?
C1 C2 C3 C4 0.5(3) . . . . ?
F1 C3 C4 C3 179.2(2) . . . 2 ?
C2 C3 C4 C3 -0.24(14) . . . 2 ?
F1 C3 C4 C5 -0.8(2) . . . . ?
C2 C3 C4 C5 179.76(14) . . . . ?
